data_4063258
loop_
_publ_author_name
'Preston A. Chase'
'Lee D. Henderson'
'Warren E. Piers'
'Masood Parvez'
'William Clegg'
'Mark R. J. Elsegood'

_publ_section_title
;
 Bifunctional Perfluoroaryl Boranes: Synthesis and Coordination
 Chemistry with Neutral Lewis Base Donors
;
_journal_issue 2
_journal_name_full Organometallics
_journal_page_first 349
_journal_page_last 357
_journal_paper_doi 10.1021/om050764t
_journal_volume 25
_journal_year 2006
_chemical_formula_sum 'C32 H3 B2 F24 N'
_chemical_formula_weight 878.97
_space_group_IT_number 2
_symmetry_cell_setting triclinic
_symmetry_space_group_name_Hall '-P 1'
_symmetry_space_group_name_H-M 'P -1'
_atom_sites_solution_hydrogens geom
_atom_sites_solution_primary direct
_atom_sites_solution_secondary difmap
_audit_creation_method SHELXL-97
_cell_angle_alpha 73.417(5)
_cell_angle_beta 82.369(3)
_cell_angle_gamma 71.803(2)
_cell_formula_units_Z 2
_cell_length_a 9.5370(15)
_cell_length_b 10.7220(7)
_cell_length_c 17.0989(12)
_cell_measurement_temperature 173(2)
_cell_volume 1590.1(3)
_computing_cell_refinement 'HKL DENZO (Otwinowski & Minor, 1997)'
_computing_data_collection 'COLLECT (Hooft, 1998)'
_computing_data_reduction 'SCALEPACK (Otwinowski & Minor, 1997)'
_computing_molecular_graphics 'ORTEPII (Johnson, 1976)'
_computing_publication_material 'SHELXL-97 (Sheldrick, 1997)'
_computing_structure_refinement 'SHELXL-97 (Sheldrick, 1997)'
_computing_structure_solution 'SAPI91 (Fan, 1991)'
_diffrn_ambient_temperature 173(2)
_diffrn_measured_fraction_theta_full 0.986
_diffrn_measured_fraction_theta_max 0.986
_diffrn_measurement_device_type 'Nonius KappaCCD'
_diffrn_measurement_method ' \w and \f '
_diffrn_radiation_monochromator graphite
_diffrn_radiation_source 'fine-focus sealed tube'
_diffrn_radiation_type MoK\a
_diffrn_radiation_wavelength 0.71073
_diffrn_reflns_av_R_equivalents 0.1692
_diffrn_reflns_av_sigmaI/netI 0.1529
_diffrn_reflns_limit_h_max 11
_diffrn_reflns_limit_h_min -12
_diffrn_reflns_limit_k_max 13
_diffrn_reflns_limit_k_min -13
_diffrn_reflns_limit_l_max 22
_diffrn_reflns_limit_l_min -22
_diffrn_reflns_number 33552
_diffrn_reflns_theta_full 27.49
_diffrn_reflns_theta_max 27.49
_diffrn_reflns_theta_min 5.97
_exptl_absorpt_coefficient_mu 0.206
_exptl_absorpt_correction_T_max 0.9837
_exptl_absorpt_correction_T_min 0.9407
_exptl_absorpt_correction_type multi-scan
_exptl_absorpt_process_details 'SORTAV: (Blessing, 1997)'
_exptl_crystal_colour colorless
_exptl_crystal_density_diffrn 1.836
_exptl_crystal_density_meas ?
_exptl_crystal_density_method .
_exptl_crystal_description plate
_exptl_crystal_F_000 856
_exptl_crystal_size_max 0.30
_exptl_crystal_size_mid 0.25
_exptl_crystal_size_min 0.08
_refine_diff_density_max 0.290
_refine_diff_density_min -0.378
_refine_diff_density_rms 0.076
_refine_ls_extinction_coef 0.031(5)
_refine_ls_extinction_expression Fc^*^=kFc[1+0.001xFc^2^\l^3^/sin(2\q)]^-1/4^
_refine_ls_extinction_method SHELXL
_refine_ls_goodness_of_fit_ref 1.001
_refine_ls_hydrogen_treatment constr
_refine_ls_matrix_type full
_refine_ls_number_parameters 533
_refine_ls_number_reflns 7211
_refine_ls_number_restraints 0
_refine_ls_restrained_S_all 1.001
_refine_ls_R_factor_all 0.2128
_refine_ls_R_factor_gt 0.0736
_refine_ls_shift/su_max 0.000
_refine_ls_shift/su_mean 0.000
_refine_ls_structure_factor_coef Fsqd
_refine_ls_weighting_details 'calc w=1/[\s^2^(Fo^2^)+(0.1210P)^2^+0.0710P] where P=(Fo^2^+2Fc^2^)/3'
_refine_ls_weighting_scheme calc
_refine_ls_wR_factor_gt 0.1704
_refine_ls_wR_factor_ref 0.2472
_reflns_number_gt 2882
_reflns_number_total 7211
_reflns_threshold_expression >2sigma(I)
_cod_depositor_comments
;
The following automatic conversions were performed:
'_symmetry_cell_setting' value 'Triclinic' changed to 'triclinic'
according to '/home/saulius/struct/CIF-dictionaries/cif_core.dic'
dictionary named 'cif_core.dic' version 2.4.1 from 2010-06-29.

Automatic conversion script
Id: cif_fix_enum 1527 2010-12-29 10:47:43Z saulius 
;
_cod_database_code 4063258

loop_
_symmetry_equiv_pos_as_xyz
'x, y, z'
'-x, -y, -z'

loop_
_atom_site_label
_atom_site_type_symbol
_atom_site_fract_x
_atom_site_fract_y
_atom_site_fract_z
_atom_site_U_iso_or_equiv
_atom_site_adp_type
_atom_site_occupancy
_atom_site_symmetry_multiplicity
_atom_site_calc_flag
_atom_site_refinement_flags
F1 F 0.5468(2) 0.1543(3) 0.78079(17) 0.0637(9) Uani 1 1 d .
F2 F 0.4322(3) 0.2782(3) 0.63632(18) 0.0718(9) Uani 1 1 d .
F3 F 0.6077(3) 0.3004(3) 0.49384(17) 0.0634(8) Uani 1 1 d .
F4 F 0.9008(3) 0.1906(3) 0.50108(17) 0.0572(8) Uani 1 1 d .
F5 F 0.7525(3) -0.0971(3) 0.98644(18) 0.0669(8) Uani 1 1 d .
F6 F 0.5607(3) 0.0294(3) 1.0884(2) 0.0711(9) Uani 1 1 d .
F7 F 0.4498(3) 0.3076(3) 1.0498(2) 0.0765(10) Uani 1 1 d .
F8 F 0.5462(3) 0.4627(3) 0.9059(2) 0.0793(10) Uani 1 1 d .
F9 F 0.7438(3) 0.3400(3) 0.80158(19) 0.0668(9) Uani 1 1 d .
F10 F 1.1261(3) -0.1356(3) 0.9112(2) 0.0717(9) Uani 1 1 d .
F11 F 1.2105(3) -0.4104(3) 0.9526(2) 0.0807(10) Uani 1 1 d .
F12 F 1.0493(3) -0.5522(3) 0.9116(2) 0.0783(10) Uani 1 1 d .
F13 F 0.7995(3) -0.4113(3) 0.8283(2) 0.0787(10) Uani 1 1 d .
F14 F 0.7111(3) -0.1356(3) 0.78668(19) 0.0662(9) Uani 1 1 d .
F15 F 1.2925(3) -0.0156(3) 0.51769(19) 0.0675(9) Uani 1 1 d .
F16 F 1.4147(3) 0.1559(4) 0.4034(2) 0.0795(10) Uani 1 1 d .
F17 F 1.3450(3) 0.4270(3) 0.4031(2) 0.0780(10) Uani 1 1 d .
F18 F 1.1520(3) 0.5221(3) 0.52162(19) 0.0712(9) Uani 1 1 d .
F19 F 1.0182(3) 0.3549(3) 0.63405(18) 0.0592(8) Uani 1 1 d .
F20 F 1.3454(3) -0.0364(3) 0.71297(18) 0.0595(8) Uani 1 1 d .
F21 F 1.5006(3) -0.3040(3) 0.7629(2) 0.0701(9) Uani 1 1 d .
F22 F 1.3861(3) -0.5043(3) 0.7514(2) 0.0796(10) Uani 1 1 d .
F23 F 1.1130(3) -0.4346(3) 0.6946(2) 0.0697(9) Uani 1 1 d .
F24 F 0.9545(3) -0.1699(3) 0.64751(17) 0.0573(8) Uani 1 1 d .
N1 N 1.0030(4) 0.1037(4) 0.8061(2) 0.0480(10) Uani 1 1 d .
C1 C 1.0910(5) 0.1585(5) 0.8035(3) 0.0490(13) Uani 1 1 d .
C2 C 1.2007(5) 0.2266(5) 0.8015(3) 0.0584(14) Uani 1 1 d .
H2A H 1.2189 0.2222 0.8575 0.070 Uiso 1 1 calc R
H2B H 1.1649 0.3219 0.7707 0.070 Uiso 1 1 calc R
H2C H 1.2927 0.1820 0.7750 0.070 Uiso 1 1 calc R
C5 C 0.7957(4) 0.1103(5) 0.7231(3) 0.0478(12) Uani 1 1 d .
C6 C 0.6449(4) 0.1640(5) 0.7138(3) 0.0512(13) Uani 1 1 d .
C7 C 0.5809(5) 0.2274(5) 0.6391(3) 0.0562(14) Uani 1 1 d .
C8 C 0.6682(5) 0.2389(5) 0.5676(3) 0.0516(13) Uani 1 1 d .
C9 C 0.8179(5) 0.1850(5) 0.5736(3) 0.0482(12) Uani 1 1 d .
C10 C 0.8870(4) 0.1223(5) 0.6479(3) 0.0477(12) Uani 1 1 d .
C11 C 0.7574(4) 0.1149(5) 0.8862(3) 0.0476(12) Uani 1 1 d .
C12 C 0.7060(5) 0.0440(5) 0.9615(3) 0.0491(12) Uani 1 1 d .
C13 C 0.6057(5) 0.1072(6) 1.0157(3) 0.0525(13) Uani 1 1 d .
C14 C 0.5493(5) 0.2472(6) 0.9970(3) 0.0560(14) Uani 1 1 d .
C15 C 0.5990(6) 0.3236(5) 0.9253(4) 0.0592(14) Uani 1 1 d .
C16 C 0.6990(5) 0.2573(6) 0.8732(3) 0.0544(14) Uani 1 1 d .
C17 C 0.9178(4) -0.1209(5) 0.8428(3) 0.0483(12) Uani 1 1 d .
C18 C 1.0423(5) -0.1993(5) 0.8869(3) 0.0526(13) Uani 1 1 d .
C19 C 1.0885(5) -0.3411(6) 0.9105(3) 0.0577(14) Uani 1 1 d .
C20 C 1.0052(6) -0.4117(5) 0.8897(3) 0.0582(14) Uani 1 1 d .
C21 C 0.8796(5) -0.3423(6) 0.8486(3) 0.0576(14) Uani 1 1 d .
C22 C 0.8369(5) -0.1991(5) 0.8260(3) 0.0531(13) Uani 1 1 d .
C23 C 1.1492(4) 0.1615(5) 0.5819(3) 0.0468(12) Uani 1 1 d .
C24 C 1.2538(5) 0.1184(5) 0.5218(3) 0.0532(13) Uani 1 1 d .
C25 C 1.3198(5) 0.2040(6) 0.4615(4) 0.0614(15) Uani 1 1 d .
C26 C 1.2824(5) 0.3405(6) 0.4608(3) 0.0580(15) Uani 1 1 d .
C27 C 1.1841(5) 0.3883(5) 0.5201(4) 0.0569(14) Uani 1 1 d .
C28 C 1.1171(5) 0.3016(5) 0.5778(3) 0.0508(13) Uani 1 1 d .
C29 C 1.1446(4) -0.0913(5) 0.6772(3) 0.0477(12) Uani 1 1 d .
C30 C 1.2855(5) -0.1334(5) 0.7072(3) 0.0503(13) Uani 1 1 d .
C31 C 1.3670(5) -0.2688(6) 0.7329(3) 0.0565(14) Uani 1 1 d .
C32 C 1.3089(5) -0.3706(5) 0.7279(3) 0.0577(14) Uani 1 1 d .
C33 C 1.1704(5) -0.3345(5) 0.6982(3) 0.0561(14) Uani 1 1 d .
C34 C 1.0902(5) -0.1979(5) 0.6753(3) 0.0505(13) Uani 1 1 d .
B1 B 0.8624(5) 0.0473(6) 0.8155(4) 0.0489(15) Uani 1 1 d .
B2 B 1.0598(5) 0.0654(6) 0.6395(4) 0.0476(14) Uani 1 1 d .

loop_
_atom_site_aniso_label
_atom_site_aniso_U_11
_atom_site_aniso_U_22
_atom_site_aniso_U_33
_atom_site_aniso_U_23
_atom_site_aniso_U_13
_atom_site_aniso_U_12
F1 0.0241(13) 0.102(2) 0.0655(19) -0.0231(17) -0.0074(13) -0.0148(14)
F2 0.0237(13) 0.108(3) 0.073(2) -0.0200(18) -0.0175(13) -0.0022(14)
F3 0.0367(14) 0.087(2) 0.0607(19) -0.0115(16) -0.0219(13) -0.0092(14)
F4 0.0336(13) 0.082(2) 0.0567(18) -0.0207(15) -0.0097(13) -0.0113(13)
F5 0.0565(17) 0.064(2) 0.069(2) -0.0139(16) -0.0006(14) -0.0058(15)
F6 0.0627(19) 0.074(2) 0.071(2) -0.0183(17) 0.0056(15) -0.0152(16)
F7 0.0650(19) 0.076(2) 0.089(2) -0.0368(19) 0.0089(17) -0.0122(16)
F8 0.079(2) 0.065(2) 0.088(3) -0.0249(18) 0.0007(18) -0.0100(17)
F9 0.0609(18) 0.063(2) 0.076(2) -0.0168(17) -0.0018(15) -0.0183(15)
F10 0.0488(16) 0.075(2) 0.094(2) -0.0166(17) -0.0391(16) -0.0121(15)
F11 0.0530(17) 0.075(2) 0.100(3) -0.0116(18) -0.0320(17) 0.0024(15)
F12 0.076(2) 0.065(2) 0.087(2) -0.0187(18) -0.0023(17) -0.0112(17)
F13 0.067(2) 0.081(2) 0.103(3) -0.030(2) -0.0074(18) -0.0343(17)
F14 0.0368(15) 0.079(2) 0.088(2) -0.0177(17) -0.0212(14) -0.0201(14)
F15 0.0487(16) 0.071(2) 0.081(2) -0.0276(17) 0.0055(14) -0.0115(14)
F16 0.0489(17) 0.099(3) 0.080(2) -0.0216(19) 0.0122(16) -0.0140(16)
F17 0.0507(17) 0.088(2) 0.088(2) 0.0028(19) -0.0153(16) -0.0283(17)
F18 0.0591(18) 0.061(2) 0.091(2) -0.0076(17) -0.0252(16) -0.0163(15)
F19 0.0446(15) 0.0599(19) 0.073(2) -0.0229(16) -0.0111(14) -0.0062(13)
F20 0.0312(13) 0.067(2) 0.084(2) -0.0196(16) -0.0180(13) -0.0124(13)
F21 0.0364(15) 0.075(2) 0.088(2) -0.0102(17) -0.0225(14) -0.0019(13)
F22 0.0675(19) 0.057(2) 0.102(3) -0.0154(18) -0.0253(18) 0.0032(16)
F23 0.0700(19) 0.059(2) 0.087(2) -0.0214(17) -0.0137(16) -0.0216(15)
F24 0.0386(14) 0.070(2) 0.0697(19) -0.0230(15) -0.0149(13) -0.0151(13)
N1 0.0257(19) 0.058(3) 0.060(3) -0.015(2) -0.0131(17) -0.0063(18)
C1 0.026(2) 0.058(3) 0.061(3) -0.019(3) -0.013(2) -0.002(2)
C2 0.033(2) 0.070(4) 0.080(4) -0.024(3) -0.015(2) -0.016(2)
C5 0.024(2) 0.059(3) 0.063(3) -0.020(3) -0.013(2) -0.007(2)
C6 0.020(2) 0.069(4) 0.065(3) -0.025(3) -0.007(2) -0.005(2)
C7 0.021(2) 0.074(4) 0.072(4) -0.020(3) -0.014(2) -0.005(2)
C8 0.033(2) 0.061(3) 0.059(3) -0.012(3) -0.022(2) -0.006(2)
C9 0.028(2) 0.062(3) 0.056(3) -0.022(3) -0.007(2) -0.008(2)
C10 0.027(2) 0.056(3) 0.059(3) -0.015(2) -0.013(2) -0.005(2)
C11 0.025(2) 0.057(3) 0.062(3) -0.015(3) -0.017(2) -0.007(2)
C12 0.029(2) 0.052(3) 0.065(4) -0.017(3) -0.010(2) -0.006(2)
C13 0.039(3) 0.063(4) 0.056(3) -0.010(3) -0.010(2) -0.017(3)
C14 0.038(3) 0.062(4) 0.066(4) -0.023(3) -0.005(3) -0.006(3)
C15 0.049(3) 0.047(4) 0.081(4) -0.019(3) -0.015(3) -0.004(3)
C16 0.038(3) 0.065(4) 0.064(4) -0.016(3) -0.008(2) -0.019(3)
C17 0.029(2) 0.064(3) 0.053(3) -0.018(3) -0.006(2) -0.010(2)
C18 0.033(2) 0.065(4) 0.060(3) -0.015(3) -0.013(2) -0.011(2)
C19 0.036(3) 0.068(4) 0.061(3) -0.014(3) -0.014(2) -0.002(2)
C20 0.054(3) 0.045(4) 0.066(4) -0.013(3) -0.002(3) -0.004(2)
C21 0.045(3) 0.072(4) 0.066(4) -0.029(3) 0.002(2) -0.023(3)
C22 0.036(3) 0.062(4) 0.064(3) -0.019(3) -0.009(2) -0.011(2)
C23 0.021(2) 0.053(3) 0.064(3) -0.016(3) -0.011(2) -0.004(2)
C24 0.028(2) 0.056(4) 0.073(4) -0.015(3) -0.013(2) -0.006(2)
C25 0.028(2) 0.080(5) 0.071(4) -0.019(3) -0.007(2) -0.007(3)
C26 0.029(2) 0.064(4) 0.077(4) -0.001(3) -0.013(3) -0.019(3)
C27 0.035(3) 0.050(4) 0.084(4) -0.009(3) -0.028(3) -0.009(2)
C28 0.027(2) 0.061(4) 0.065(3) -0.015(3) -0.015(2) -0.010(2)
C29 0.027(2) 0.057(3) 0.059(3) -0.018(3) -0.007(2) -0.007(2)
C30 0.030(2) 0.063(4) 0.057(3) -0.018(3) -0.006(2) -0.009(2)
C31 0.026(2) 0.069(4) 0.068(4) -0.017(3) -0.013(2) -0.001(2)
C32 0.043(3) 0.055(4) 0.063(4) -0.012(3) -0.010(2) 0.003(3)
C33 0.047(3) 0.060(4) 0.065(4) -0.021(3) -0.009(2) -0.015(3)
C34 0.028(2) 0.066(4) 0.057(3) -0.018(3) -0.010(2) -0.008(2)
B1 0.023(2) 0.061(4) 0.063(4) -0.014(3) -0.011(2) -0.011(2)
B2 0.032(3) 0.061(4) 0.055(4) -0.024(3) -0.012(2) -0.008(2)

loop_
_atom_type_symbol
_atom_type_description
_atom_type_scat_dispersion_real
_atom_type_scat_dispersion_imag
_atom_type_scat_source
C C 0.0033 0.0016 'International Tables Vol C Tables 4.2.6.8 and 6.1.1.4'
H H 0.0000 0.0000 'International Tables Vol C Tables 4.2.6.8 and 6.1.1.4'
B B 0.0013 0.0007 'International Tables Vol C Tables 4.2.6.8 and 6.1.1.4'
F F 0.0171 0.0103 'International Tables Vol C Tables 4.2.6.8 and 6.1.1.4'
N N 0.0061 0.0033 'International Tables Vol C Tables 4.2.6.8 and 6.1.1.4'

loop_
_geom_angle_atom_site_label_1
_geom_angle_atom_site_label_2
_geom_angle_atom_site_label_3
_geom_angle
C1 N1 B1 170.6(4)
N1 C1 C2 179.2(5)
C6 C5 C10 115.5(4)
C6 C5 B1 120.4(4)
C10 C5 B1 123.9(4)
F1 C6 C5 120.7(4)
F1 C6 C7 115.2(4)
C5 C6 C7 124.1(5)
F2 C7 C8 120.0(4)
F2 C7 C6 119.7(5)
C8 C7 C6 120.3(4)
F3 C8 C9 121.0(5)
F3 C8 C7 121.2(4)
C9 C8 C7 117.8(4)
C8 C9 F4 116.2(4)
C8 C9 C10 123.7(5)
F4 C9 C10 120.0(4)
C9 C10 C5 118.7(4)
C9 C10 B2 114.6(4)
C5 C10 B2 126.7(4)
C12 C11 C16 112.1(4)
C12 C11 B1 126.5(5)
C16 C11 B1 121.3(5)
F5 C12 C13 115.2(5)
F5 C12 C11 121.0(4)
C13 C12 C11 123.8(5)
C14 C13 F6 119.5(5)
C14 C13 C12 120.6(5)
F6 C13 C12 119.9(5)
F7 C14 C13 120.1(5)
F7 C14 C15 121.2(5)
C13 C14 C15 118.7(5)
F8 C15 C14 119.8(5)
F8 C15 C16 121.2(5)
C14 C15 C16 119.0(5)
C15 C16 F9 116.2(5)
C15 C16 C11 125.7(5)
F9 C16 C11 118.0(4)
C18 C17 C22 113.1(5)
C18 C17 B1 124.7(4)
C22 C17 B1 122.1(4)
F10 C18 C17 119.1(5)
F10 C18 C19 116.1(4)
C17 C18 C19 124.8(4)
F11 C19 C20 119.5(5)
F11 C19 C18 121.8(5)
C20 C19 C18 118.8(4)
C21 C20 F12 120.2(5)
C21 C20 C19 119.9(5)
F12 C20 C19 119.9(4)
F13 C21 C20 119.7(5)
F13 C21 C22 120.8(4)
C20 C21 C22 119.4(5)
F14 C22 C17 119.1(4)
F14 C22 C21 117.1(4)
C17 C22 C21 123.8(4)
C24 C23 C28 114.1(5)
C24 C23 B2 121.6(4)
C28 C23 B2 123.7(4)
F15 C24 C25 115.8(5)
F15 C24 C23 120.0(5)
C25 C24 C23 124.2(5)
F16 C25 C26 120.7(5)
F16 C25 C24 120.6(5)
C26 C25 C24 118.7(5)
F17 C26 C27 119.6(5)
F17 C26 C25 120.4(5)
C27 C26 C25 120.0(5)
F18 C27 C26 120.1(5)
F18 C27 C28 120.0(5)
C26 C27 C28 119.9(5)
F19 C28 C27 117.6(5)
F19 C28 C23 119.4(4)
C27 C28 C23 123.0(5)
C30 C29 C34 114.4(4)
C30 C29 B2 122.4(4)
C34 C29 B2 122.9(4)
F20 C30 C31 118.2(4)
F20 C30 C29 118.3(4)
C31 C30 C29 123.5(5)
F21 C31 C30 121.2(5)
F21 C31 C32 119.1(4)
C30 C31 C32 119.7(4)
F22 C32 C33 119.4(5)
F22 C32 C31 121.5(4)
C33 C32 C31 119.1(5)
F23 C33 C32 118.9(5)
F23 C33 C34 121.5(4)
C32 C33 C34 119.5(5)
F24 C34 C33 116.4(4)
F24 C34 C29 119.9(4)
C33 C34 C29 123.7(4)
N1 B1 C11 102.5(4)
N1 B1 C17 109.3(3)
C11 B1 C17 113.6(4)
N1 B1 C5 103.0(4)
C11 B1 C5 114.3(4)
C17 B1 C5 112.9(4)
C10 B2 C23 118.4(4)
C10 B2 C29 121.9(4)
C23 B2 C29 119.2(4)

loop_
_geom_bond_atom_site_label_1
_geom_bond_atom_site_label_2
_geom_bond_distance
F1 C6 1.381(6)
F2 C7 1.353(5)
F3 C8 1.356(5)
F4 C9 1.376(5)
F5 C12 1.390(6)
F6 C13 1.384(6)
F7 C14 1.362(6)
F8 C15 1.371(6)
F9 C16 1.395(6)
F10 C18 1.368(5)
F11 C19 1.342(5)
F12 C20 1.382(6)
F13 C21 1.349(5)
F14 C22 1.341(5)
F15 C24 1.388(6)
F16 C25 1.356(6)
F17 C26 1.363(6)
F18 C27 1.378(6)
F19 C28 1.370(6)
F20 C30 1.365(5)
F21 C31 1.338(5)
F22 C32 1.360(5)
F23 C33 1.367(6)
F24 C34 1.353(5)
N1 C1 1.155(5)
N1 B1 1.607(6)
C1 C2 1.442(7)
C5 C6 1.384(6)
C5 C10 1.451(7)
C5 B1 1.658(7)
C6 C7 1.385(7)
C7 C8 1.382(7)
C8 C9 1.369(6)
C9 C10 1.399(6)
C10 B2 1.571(6)
C11 C12 1.407(7)
C11 C16 1.414(7)
C11 B1 1.647(8)
C12 C13 1.397(7)
C13 C14 1.384(7)
C14 C15 1.383(8)
C15 C16 1.387(7)
C17 C18 1.392(6)
C17 C22 1.407(6)
C17 B1 1.656(8)
C18 C19 1.395(7)
C19 C20 1.391(7)
C20 C21 1.359(7)
C21 C22 1.409(7)
C23 C24 1.405(7)
C23 C28 1.418(7)
C23 B2 1.583(8)
C24 C25 1.396(8)
C25 C26 1.390(7)
C26 C27 1.384(8)
C27 C28 1.388(7)
C29 C30 1.395(6)
C29 C34 1.404(7)
C29 B2 1.602(7)
C30 C31 1.388(7)
C31 C32 1.396(7)
C32 C33 1.378(6)
C33 C34 1.391(7)

loop_
_geom_torsion_atom_site_label_1
_geom_torsion_atom_site_label_2
_geom_torsion_atom_site_label_3
_geom_torsion_atom_site_label_4
_geom_torsion
C10 C5 C6 F1 177.8(4)
B1 C5 C6 F1 -6.3(7)
C10 C5 C6 C7 -0.9(7)
B1 C5 C6 C7 175.1(5)
F1 C6 C7 F2 2.1(7)
C5 C6 C7 F2 -179.2(5)
F1 C6 C7 C8 -177.9(5)
C5 C6 C7 C8 0.8(8)
F2 C7 C8 F3 -0.1(8)
C6 C7 C8 F3 179.9(5)
F2 C7 C8 C9 -179.6(4)
C6 C7 C8 C9 0.4(8)
F3 C8 C9 F4 -3.5(7)
C7 C8 C9 F4 176.0(4)
F3 C8 C9 C10 178.9(5)
C7 C8 C9 C10 -1.5(8)
C8 C9 C10 C5 1.5(7)
F4 C9 C10 C5 -176.0(4)
C8 C9 C10 B2 178.7(5)
F4 C9 C10 B2 1.3(6)
C6 C5 C10 C9 -0.2(7)
B1 C5 C10 C9 -176.0(4)
C6 C5 C10 B2 -177.1(5)
B1 C5 C10 B2 7.1(8)
C16 C11 C12 F5 -178.9(3)
B1 C11 C12 F5 5.7(6)
C16 C11 C12 C13 1.8(6)
B1 C11 C12 C13 -173.6(4)
F5 C12 C13 C14 -178.8(4)
C11 C12 C13 C14 0.6(7)
F5 C12 C13 F6 0.4(6)
C11 C12 C13 F6 179.8(4)
F6 C13 C14 F7 -0.2(6)
C12 C13 C14 F7 179.0(4)
F6 C13 C14 C15 178.0(4)
C12 C13 C14 C15 -2.8(7)
F7 C14 C15 F8 -1.0(7)
C13 C14 C15 F8 -179.1(4)
F7 C14 C15 C16 -179.3(4)
C13 C14 C15 C16 2.5(7)
F8 C15 C16 F9 1.1(6)
C14 C15 C16 F9 179.4(4)
F8 C15 C16 C11 -178.3(4)
C14 C15 C16 C11 0.0(7)
C12 C11 C16 C15 -2.1(6)
B1 C11 C16 C15 173.6(4)
C12 C11 C16 F9 178.5(4)
B1 C11 C16 F9 -5.8(6)
C22 C17 C18 F10 -176.4(4)
B1 C17 C18 F10 0.8(7)
C22 C17 C18 C19 2.3(7)
B1 C17 C18 C19 179.5(5)
F10 C18 C19 F11 -1.8(7)
C17 C18 C19 F11 179.5(5)
F10 C18 C19 C20 178.1(5)
C17 C18 C19 C20 -0.6(8)
F11 C19 C20 C21 178.5(5)
C18 C19 C20 C21 -1.4(8)
F11 C19 C20 F12 -0.7(7)
C18 C19 C20 F12 179.4(4)
F12 C20 C21 F13 -1.1(8)
C19 C20 C21 F13 179.8(5)
F12 C20 C21 C22 -179.4(4)
C19 C20 C21 C22 1.4(8)
C18 C17 C22 F14 177.3(4)
B1 C17 C22 F14 0.1(7)
C18 C17 C22 C21 -2.3(7)
B1 C17 C22 C21 -179.5(5)
F13 C21 C22 F14 2.6(7)
C20 C21 C22 F14 -179.1(5)
F13 C21 C22 C17 -177.8(5)
C20 C21 C22 C17 0.5(8)
C28 C23 C24 F15 -178.5(3)
B2 C23 C24 F15 -7.0(6)
C28 C23 C24 C25 -1.4(6)
B2 C23 C24 C25 170.1(4)
F15 C24 C25 F16 0.3(6)
C23 C24 C25 F16 -176.9(4)
F15 C24 C25 C26 178.2(4)
C23 C24 C25 C26 1.0(7)
F16 C25 C26 F17 -2.4(7)
C24 C25 C26 F17 179.7(4)
F16 C25 C26 C27 179.4(4)
C24 C25 C26 C27 1.5(7)
F17 C26 C27 F18 -1.2(6)
C25 C26 C27 F18 177.1(4)
F17 C26 C27 C28 178.3(4)
C25 C26 C27 C28 -3.4(7)
F18 C27 C28 F19 0.9(6)
C26 C27 C28 F19 -178.6(4)
F18 C27 C28 C23 -177.5(4)
C26 C27 C28 C23 3.0(7)
C24 C23 C28 F19 -179.0(3)
B2 C23 C28 F19 9.7(6)
C24 C23 C28 C27 -0.6(6)
B2 C23 C28 C27 -171.9(4)
C34 C29 C30 F20 -178.5(4)
B2 C29 C30 F20 7.6(7)
C34 C29 C30 C31 0.3(7)
B2 C29 C30 C31 -173.6(5)
F20 C30 C31 F21 0.3(7)
C29 C30 C31 F21 -178.5(5)
F20 C30 C31 C32 179.9(5)
C29 C30 C31 C32 1.1(8)
F21 C31 C32 F22 -1.3(8)
C30 C31 C32 F22 179.1(5)
F21 C31 C32 C33 179.0(5)
C30 C31 C32 C33 -0.7(8)
F22 C32 C33 F23 1.2(7)
C31 C32 C33 F23 -179.0(5)
F22 C32 C33 C34 179.1(4)
C31 C32 C33 C34 -1.2(8)
F23 C33 C34 F24 -1.5(7)
C32 C33 C34 F24 -179.3(4)
F23 C33 C34 C29 -179.4(4)
C32 C33 C34 C29 2.8(8)
C30 C29 C34 F24 179.9(4)
B2 C29 C34 F24 -6.3(7)
C30 C29 C34 C33 -2.3(7)
B2 C29 C34 C33 171.6(5)
C12 C11 B1 N1 -122.2(4)
C16 C11 B1 N1 62.8(5)
C12 C11 B1 C17 -4.4(6)
C16 C11 B1 C17 -179.5(4)
C12 C11 B1 C5 127.1(5)
C16 C11 B1 C5 -47.9(6)
C18 C17 B1 N1 28.0(6)
C22 C17 B1 N1 -155.1(4)
C18 C17 B1 C11 -85.8(5)
C22 C17 B1 C11 91.1(5)
C18 C17 B1 C5 141.9(5)
C22 C17 B1 C5 -41.1(6)
C6 C5 B1 N1 -137.7(4)
C10 C5 B1 N1 37.8(6)
C6 C5 B1 C11 -27.3(7)
C10 C5 B1 C11 148.3(4)
C6 C5 B1 C17 104.6(5)
C10 C5 B1 C17 -79.9(6)
C9 C10 B2 C23 48.8(6)
C5 C10 B2 C23 -134.2(5)
C9 C10 B2 C29 -122.6(5)
C5 C10 B2 C29 54.3(7)
C24 C23 B2 C10 -129.4(5)
C28 C23 B2 C10 41.2(6)
C24 C23 B2 C29 42.3(6)
C28 C23 B2 C29 -147.1(4)
C30 C29 B2 C10 -147.4(5)
C34 C29 B2 C10 39.2(7)
C30 C29 B2 C23 41.2(7)
C34 C29 B2 C23 -132.2(5)

loop_
_cod_related_entry_id
_cod_related_entry_database
_cod_related_entry_code
1 ChemSpider 21152505
